data_4072003
loop_
_publ_author_name
'Bolton, Paul D.'
'Grellier, Mary'
'Vautravers, Nicolas'
'Vendier, Laure'
'Sabo-Etienne, Sylviane'

_publ_contact_author
;
??????????????????????????
;
_publ_section_title
;
 Access to Ruthenium(0) Carbonyl Complexes via Dehydrogenation of a
 Tricyclopentylphosphine Ligand and Decarbonylation of Alcohols
;
_journal_issue 19
_journal_name_full Organometallics
_journal_page_first 5088
_journal_paper_doi 10.1021/om8005118
_journal_volume 27
_journal_year 2008
_chemical_compound_source 'synthesis as described'
_chemical_formula_moiety 'C31 H50 O P2 Ru'
_chemical_formula_sum 'C31 H50 O P2 Ru'
_chemical_formula_weight 601.72
_chemical_name_systematic
;
 ?
;
_space_group_IT_number 14
_symmetry_cell_setting monoclinic
_symmetry_Int_Tables_number 14
_symmetry_space_group_name_Hall '-P 2yn'
_symmetry_space_group_name_H-M 'P 1 21/n 1'
_atom_sites_solution_hydrogens geom
_atom_sites_solution_primary direct
_atom_sites_solution_secondary difmap
_cell_angle_alpha 90
_cell_angle_beta 98.693(3)
_cell_angle_gamma 90
_cell_formula_units_Z 4
_cell_length_a 9.9048(4)
_cell_length_b 16.2576(5)
_cell_length_c 17.4663(5)
_cell_measurement_reflns_used 8000
_cell_measurement_temperature 110
_cell_measurement_theta_max 32.1884
_cell_measurement_theta_min 3.3459
_cell_measurement_wavelength 0.71073
_cell_volume 2780.26(16)
_computing_cell_refinement 'CrysAlis RED, Oxford Diffraction Ltd.'
_computing_data_collection 'CrysAlis CCD, Oxford Diffraction Ltd.'
_computing_data_reduction 'CrysAlis RED, Oxford Diffraction Ltd.'
_computing_molecular_graphics 'Ortep-3 for Windows (Farrugia, 1997)'
_computing_publication_material 'WinGX publication routines (Farrugia, 1999)'
_computing_structure_refinement 'SHELXL-97 (Sheldrick, 1997)'
_computing_structure_solution 'SIR92 (Giacovazzo et al, 1993)'
_diffrn_ambient_temperature 180
_diffrn_measured_fraction_theta_full 0.998
_diffrn_measured_fraction_theta_max 0.998
_diffrn_measurement_device_type 'Oxford-Diffraction XCALIBUR'
_diffrn_measurement_method \w-\f
_diffrn_radiation_monochromator graphite
_diffrn_radiation_source 'fine-focus sealed tube'
_diffrn_radiation_type MoK\a
_diffrn_radiation_wavelength 0.71073
_diffrn_reflns_av_R_equivalents 0.0231
_diffrn_reflns_av_unetI/netI 0.019
_diffrn_reflns_limit_h_max 11
_diffrn_reflns_limit_h_min -12
_diffrn_reflns_limit_k_max 20
_diffrn_reflns_limit_k_min -20
_diffrn_reflns_limit_l_max 21
_diffrn_reflns_limit_l_min -21
_diffrn_reflns_number 19397
_diffrn_reflns_theta_full 26.37
_diffrn_reflns_theta_max 26.37
_diffrn_reflns_theta_min 3.36
_diffrn_standards_decay_% 0
_diffrn_standards_interval_count 0
_diffrn_standards_interval_time 0
_diffrn_standards_number 0
_exptl_absorpt_coefficient_mu 0.702
_exptl_absorpt_correction_T_max 0.921
_exptl_absorpt_correction_T_min 0.698
_exptl_absorpt_correction_type multi-scan
_exptl_absorpt_process_details
;
[c.f. r.h. blessing, acta cryst. (1995), a51, 33-38]
;
_exptl_crystal_colour colourless
_exptl_crystal_density_diffrn 1.437
_exptl_crystal_density_method 'not measured'
_exptl_crystal_description platelet
_exptl_crystal_F_000 1272
_exptl_crystal_size_max 0.59
_exptl_crystal_size_mid 0.448
_exptl_crystal_size_min 0.112
_refine_diff_density_max 0.866
_refine_diff_density_min -0.562
_refine_diff_density_rms 0.072
_refine_ls_extinction_method none
_refine_ls_goodness_of_fit_ref 1.058
_refine_ls_hydrogen_treatment constr
_refine_ls_matrix_type full
_refine_ls_number_parameters 316
_refine_ls_number_reflns 5676
_refine_ls_number_restraints 0
_refine_ls_restrained_S_all 1.058
_refine_ls_R_factor_all 0.0319
_refine_ls_R_factor_gt 0.028
_refine_ls_shift/su_max 0
_refine_ls_shift/su_mean 0
_refine_ls_structure_factor_coef Fsqd
_refine_ls_weighting_details 'calc w=1/[\s^2^(Fo^2^)+(0.0341P)^2^+3.0595P] where P=(Fo^2^+2Fc^2^)/3'
_refine_ls_weighting_scheme calc
_refine_ls_wR_factor_gt 0.067
_refine_ls_wR_factor_ref 0.0692
_reflns_number_gt 5052
_reflns_number_total 5676
_reflns_threshold_expression >2\s(I)
_cod_data_source_file om8005118_si_001.cif
_cod_data_source_block global
_cod_database_code 4072003

loop_
_symmetry_equiv_pos_as_xyz
'x, y, z'
'-x+1/2, y+1/2, -z+1/2'
'-x, -y, -z'
'x-1/2, -y-1/2, z-1/2'

loop_
_atom_site_label
_atom_site_type_symbol
_atom_site_fract_x
_atom_site_fract_y
_atom_site_fract_z
_atom_site_U_iso_or_equiv
_atom_site_adp_type
_atom_site_occupancy
_atom_site_symmetry_multiplicity
_atom_site_calc_flag
_atom_site_refinement_flags
C1 C 0.7583(2) 0.11176(13) 0.15217(12) 0.0152(4) Uani 1 1 d .
H1 H 0.8464 0.1302 0.1395 0.018 Uiso 1 1 calc R
C2 C 0.7643(2) 0.03043(13) 0.19747(13) 0.0177(4) Uani 1 1 d .
H2A H 0.8159 -0.011 0.1744 0.021 Uiso 1 1 calc R
H2B H 0.8039 0.0382 0.2513 0.021 Uiso 1 1 calc R
C3 C 0.6134(2) 0.00760(13) 0.18971(13) 0.0177(4) Uani 1 1 d .
H3 H 0.5899 -0.0491 0.2016 0.021 Uiso 1 1 calc R
C4 C 0.5453(2) 0.04367(13) 0.11936(12) 0.0163(4) Uani 1 1 d .
H4 H 0.4776 0.0103 0.0863 0.02 Uiso 1 1 calc R
C5 C 0.6518(2) 0.08932(14) 0.08114(12) 0.0182(4) Uani 1 1 d .
H5A H 0.6135 0.1381 0.0541 0.022 Uiso 1 1 calc R
H5B H 0.6908 0.0542 0.0453 0.022 Uiso 1 1 calc R
C6 C 0.6572(2) 0.27700(13) 0.13723(12) 0.0148(4) Uani 1 1 d .
H6 H 0.5915 0.2614 0.0919 0.018 Uiso 1 1 calc R
C7 C 0.6094(3) 0.35957(14) 0.16512(13) 0.0243(5) Uani 1 1 d .
H7A H 0.6603 0.3742 0.2151 0.029 Uiso 1 1 calc R
H7B H 0.5128 0.3582 0.1691 0.029 Uiso 1 1 calc R
C8 C 0.6386(3) 0.42068(15) 0.10174(14) 0.0281(5) Uani 1 1 d .
H8A H 0.5569 0.4298 0.0645 0.034 Uiso 1 1 calc R
H8B H 0.6694 0.4731 0.1246 0.034 Uiso 1 1 calc R
C9 C 0.7504(3) 0.38110(16) 0.06238(16) 0.0294(6) Uani 1 1 d .
H9A H 0.7165 0.3693 0.0085 0.035 Uiso 1 1 calc R
H9B H 0.8286 0.4174 0.0649 0.035 Uiso 1 1 calc R
C10 C 0.7897(2) 0.30166(14) 0.10682(13) 0.0213(5) Uani 1 1 d .
H10A H 0.8635 0.311 0.1492 0.026 Uiso 1 1 calc R
H10B H 0.8173 0.2596 0.073 0.026 Uiso 1 1 calc R
C11 C 0.7896(2) 0.22768(13) 0.28891(12) 0.0162(4) Uani 1 1 d .
H11 H 0.8569 0.2626 0.2688 0.019 Uiso 1 1 calc R
C12 C 0.7184(2) 0.28049(14) 0.34539(13) 0.0232(5) Uani 1 1 d .
H12A H 0.7241 0.3385 0.3332 0.028 Uiso 1 1 calc R
H12B H 0.6229 0.2654 0.3417 0.028 Uiso 1 1 calc R
C13 C 0.7946(3) 0.26275(19) 0.42739(15) 0.0384(7) Uani 1 1 d .
H13A H 0.824 0.3137 0.4537 0.046 Uiso 1 1 calc R
H13B H 0.7358 0.2335 0.4578 0.046 Uiso 1 1 calc R
C14 C 0.9169(2) 0.21030(16) 0.41644(13) 0.0270(5) Uani 1 1 d .
H14A H 0.9412 0.1732 0.4599 0.032 Uiso 1 1 calc R
H14B H 0.9953 0.2443 0.4108 0.032 Uiso 1 1 calc R
C15 C 0.8680(2) 0.16263(14) 0.34211(13) 0.0200(5) Uani 1 1 d .
H15A H 0.8086 0.1175 0.3517 0.024 Uiso 1 1 calc R
H15B H 0.9445 0.141 0.3197 0.024 Uiso 1 1 calc R
C16 C 0.3291(2) 0.19012(13) 0.15170(12) 0.0165(4) Uani 1 1 d .
H16 H 0.363 0.2323 0.1193 0.02 Uiso 1 1 calc R
C17 C 0.1902(2) 0.15109(13) 0.12319(13) 0.0179(4) Uani 1 1 d .
H17A H 0.1958 0.1116 0.0821 0.022 Uiso 1 1 calc R
H17B H 0.1222 0.1924 0.105 0.022 Uiso 1 1 calc R
C18 C 0.1585(2) 0.10838(12) 0.19770(12) 0.0151(4) Uani 1 1 d .
H18 H 0.0636 0.0903 0.1955 0.018 Uiso 1 1 calc R
C19 C 0.2031(2) 0.17675(12) 0.25756(13) 0.0163(4) Uani 1 1 d .
H19A H 0.1355 0.2203 0.2547 0.02 Uiso 1 1 calc R
H19B H 0.2193 0.155 0.3099 0.02 Uiso 1 1 calc R
C20 C 0.3344(2) 0.20682(12) 0.23213(12) 0.0160(4) Uani 1 1 d .
H20 H 0.3711 0.26 0.2518 0.019 Uiso 1 1 calc R
C21 C 0.2520(2) -0.04042(13) 0.29591(12) 0.0153(4) Uani 1 1 d .
H21 H 0.1784 -0.0784 0.2754 0.018 Uiso 1 1 calc R
C22 C 0.2082(2) 0.00227(14) 0.36689(12) 0.0197(4) Uani 1 1 d .
H22A H 0.2613 0.0517 0.3805 0.024 Uiso 1 1 calc R
H22B H 0.1119 0.0164 0.3576 0.024 Uiso 1 1 calc R
C23 C 0.2379(2) -0.06330(15) 0.43024(13) 0.0231(5) Uani 1 1 d .
H23A H 0.2393 -0.0396 0.4813 0.028 Uiso 1 1 calc R
H23B H 0.1709 -0.1072 0.4229 0.028 Uiso 1 1 calc R
C24 C 0.3783(2) -0.09414(15) 0.41918(13) 0.0243(5) Uani 1 1 d .
H24A H 0.394 -0.1492 0.4401 0.029 Uiso 1 1 calc R
H24B H 0.4491 -0.058 0.4446 0.029 Uiso 1 1 calc R
C25 C 0.3770(2) -0.09403(13) 0.33083(12) 0.0192(4) Uani 1 1 d .
H25A H 0.3675 -0.1496 0.3106 0.023 Uiso 1 1 calc R
H25B H 0.461 -0.0707 0.3182 0.023 Uiso 1 1 calc R
C26 C 0.2335(2) -0.04269(12) 0.12989(11) 0.0139(4) Uani 1 1 d .
H26 H 0.2567 -0.0135 0.0845 0.017 Uiso 1 1 calc R
C27 C 0.3053(2) -0.12693(13) 0.13161(13) 0.0201(4) Uani 1 1 d .
H27A H 0.3896 -0.1227 0.11 0.024 Uiso 1 1 calc R
H27B H 0.3262 -0.1471 0.1843 0.024 Uiso 1 1 calc R
C28 C 0.2042(3) -0.18488(15) 0.08230(14) 0.0271(5) Uani 1 1 d .
H28A H 0.2447 -0.2068 0.0394 0.033 Uiso 1 1 calc R
H28B H 0.18 -0.2304 0.1135 0.033 Uiso 1 1 calc R
C29 C 0.0783(2) -0.13392(15) 0.05247(13) 0.0229(5) Uani 1 1 d .
H29A H -0.0041 -0.1666 0.0504 0.027 Uiso 1 1 calc R
H29B H 0.0836 -0.1125 0.0012 0.027 Uiso 1 1 calc R
C30 C 0.0802(2) -0.06398(14) 0.11128(13) 0.0192(4) Uani 1 1 d .
H30A H 0.0447 -0.082 0.1573 0.023 Uiso 1 1 calc R
H30B H 0.0275 -0.0172 0.089 0.023 Uiso 1 1 calc R
C31 C 0.5263(2) 0.09897(13) 0.32927(12) 0.0174(4) Uani 1 1 d .
O1 O 0.54904(19) 0.09374(13) 0.39535(10) 0.0375(5) Uani 1 1 d .
P1 P 0.66925(5) 0.18858(3) 0.20503(3) 0.01145(11) Uani 1 1 d .
P2 P 0.28639(5) 0.02511(3) 0.21413(3) 0.01087(11) Uani 1 1 d .
Ru1 Ru 0.480384(15) 0.106902(10) 0.219614(9) 0.01004(6) Uani 1 1 d .

loop_
_atom_site_aniso_label
_atom_site_aniso_U_11
_atom_site_aniso_U_22
_atom_site_aniso_U_33
_atom_site_aniso_U_23
_atom_site_aniso_U_13
_atom_site_aniso_U_12
C1 0.0120(9) 0.0164(10) 0.0184(10) -0.0003(8) 0.0060(8) -0.0011(8)
C2 0.0124(10) 0.0163(10) 0.0253(11) -0.0014(9) 0.0061(8) 0.0011(8)
C3 0.0184(10) 0.0125(10) 0.0241(11) -0.0013(8) 0.0096(9) 0.0015(8)
C4 0.0138(10) 0.0201(11) 0.0158(10) -0.0060(8) 0.0048(8) -0.0023(8)
C5 0.0193(10) 0.0207(11) 0.0158(10) -0.0025(8) 0.0066(8) -0.0018(9)
C6 0.0150(10) 0.0153(10) 0.0135(10) 0.0021(8) -0.0003(8) -0.0031(8)
C7 0.0321(13) 0.0203(11) 0.0211(11) 0.0055(9) 0.0065(10) 0.0068(10)
C8 0.0448(15) 0.0171(11) 0.0231(12) 0.0048(9) 0.0068(11) -0.0006(10)
C9 0.0243(12) 0.0297(13) 0.0347(14) 0.0129(11) 0.0063(10) -0.0022(10)
C10 0.0174(10) 0.0227(11) 0.0250(11) 0.0046(9) 0.0071(9) -0.0027(9)
C11 0.0146(10) 0.0165(10) 0.0165(10) 0.0016(8) -0.0004(8) -0.0058(8)
C12 0.0299(12) 0.0187(11) 0.0193(11) -0.0037(9) -0.0020(9) 0.0024(9)
C13 0.0432(16) 0.0490(17) 0.0202(12) -0.0049(12) -0.0041(11) 0.0082(13)
C14 0.0244(12) 0.0345(13) 0.0188(11) 0.0057(10) -0.0072(9) -0.0053(10)
C15 0.0153(10) 0.0238(11) 0.0196(11) 0.0045(9) -0.0017(8) 0.0006(9)
C16 0.0140(10) 0.0137(10) 0.0211(11) 0.0039(8) 0.0006(8) -0.0003(8)
C17 0.0147(10) 0.0168(10) 0.0206(11) 0.0036(8) -0.0030(8) 0.0007(8)
C18 0.0099(9) 0.0123(9) 0.0227(11) 0.0021(8) 0.0012(8) 0.0000(7)
C19 0.0137(10) 0.0115(9) 0.0248(11) 0.0001(8) 0.0063(8) 0.0010(8)
C20 0.0178(10) 0.0103(9) 0.0199(10) 0.0008(8) 0.0026(8) 0.0070(8)
C21 0.0147(10) 0.0153(10) 0.0155(10) 0.0006(8) 0.0008(8) -0.0029(8)
C22 0.0210(11) 0.0212(11) 0.0185(11) 0.0027(9) 0.0079(9) 0.0035(9)
C23 0.0277(12) 0.0248(12) 0.0178(11) 0.0027(9) 0.0068(9) -0.0001(10)
C24 0.0268(12) 0.0288(13) 0.0168(11) 0.0049(9) 0.0019(9) 0.0025(10)
C25 0.0220(11) 0.0182(11) 0.0175(10) 0.0027(8) 0.0034(8) 0.0045(9)
C26 0.0129(9) 0.0159(10) 0.0125(9) -0.0016(8) 0.0002(7) -0.0022(8)
C27 0.0222(11) 0.0168(10) 0.0205(11) -0.0062(9) 0.0009(9) 0.0011(9)
C28 0.0330(13) 0.0192(11) 0.0278(12) -0.0062(10) 0.0003(10) -0.0064(10)
C29 0.0218(11) 0.0280(12) 0.0182(11) -0.0044(9) 0.0008(9) -0.0096(10)
C30 0.0151(10) 0.0229(11) 0.0187(10) -0.0009(9) -0.0003(8) -0.0038(9)
C31 0.0188(10) 0.0170(10) 0.0176(11) 0.0018(8) 0.0066(8) -0.0027(8)
O1 0.0395(11) 0.0575(13) 0.0136(9) 0.0056(8) -0.0017(7) -0.0207(9)
P1 0.0099(2) 0.0116(2) 0.0125(2) 0.00126(19) 0.00074(18) -0.00147(19)
P2 0.0094(2) 0.0105(2) 0.0126(2) 0.00002(19) 0.00120(18) -0.00055(19)
Ru1 0.00923(9) 0.01037(9) 0.01050(9) 0.00033(6) 0.00145(6) -0.00054(6)

loop_
_atom_type_symbol
_atom_type_description
_atom_type_scat_dispersion_real
_atom_type_scat_dispersion_imag
_atom_type_scat_source
C C 0.0033 0.0016 'International Tables Vol C Tables 4.2.6.8 and 6.1.1.4'
H H 0 0 'International Tables Vol C Tables 4.2.6.8 and 6.1.1.4'
O O 0.0106 0.006 'International Tables Vol C Tables 4.2.6.8 and 6.1.1.4'
P P 0.1023 0.0942 'International Tables Vol C Tables 4.2.6.8 and 6.1.1.4'
Ru Ru -1.2594 0.8363 'International Tables Vol C Tables 4.2.6.8 and 6.1.1.4'

loop_
_geom_angle_atom_site_label_1
_geom_angle_atom_site_label_2
_geom_angle_atom_site_label_3
_geom_angle
C2 C1 C5 100.28(17)
C2 C1 P1 107.90(14)
C5 C1 P1 103.91(14)
C3 C2 C1 101.69(16)
C4 C3 C2 107.71(18)
C4 C3 Ru1 71.44(12)
C2 C3 Ru1 114.50(14)
C3 C4 C5 107.90(18)
C3 C4 Ru1 70.53(12)
C5 C4 Ru1 115.11(14)
C4 C5 C1 101.36(16)
C7 C6 C10 101.69(17)
C7 C6 P1 118.07(15)
C10 C6 P1 116.48(15)
C6 C7 C8 103.63(18)
C9 C8 C7 106.12(19)
C10 C9 C8 105.88(19)
C9 C10 C6 103.30(18)
C15 C11 C12 103.43(17)
C15 C11 P1 116.54(15)
C12 C11 P1 113.03(15)
C13 C12 C11 106.30(19)
C14 C13 C12 106.0(2)
C13 C14 C15 103.62(19)
C14 C15 C11 103.36(18)
C20 C16 C17 107.31(18)
C20 C16 Ru1 70.63(11)
C17 C16 Ru1 114.95(14)
C16 C17 C18 101.50(16)
C19 C18 C17 99.95(16)
C19 C18 P2 107.65(14)
C17 C18 P2 103.75(14)
C20 C19 C18 101.76(16)
C16 C20 C19 108.78(18)
C16 C20 Ru1 71.88(12)
C19 C20 Ru1 113.28(14)
C22 C21 C25 103.92(17)
C22 C21 P2 117.92(15)
C25 C21 P2 113.24(14)
C23 C22 C21 102.76(17)
C24 C23 C22 102.58(18)
C23 C24 C25 104.94(18)
C24 C25 C21 106.15(17)
C27 C26 C30 103.95(17)
C27 C26 P2 116.08(14)
C30 C26 P2 116.91(14)
C28 C27 C26 105.90(18)
C29 C28 C27 106.74(19)
C28 C29 C30 104.38(18)
C29 C30 C26 102.70(17)
O1 C31 Ru1 177.55(19)
C1 P1 C6 101.17(10)
C1 P1 C11 109.08(10)
C6 P1 C11 102.12(9)
C1 P1 Ru1 96.91(7)
C6 P1 Ru1 122.30(7)
C11 P1 Ru1 122.50(7)
C18 P2 C26 102.01(9)
C18 P2 C21 109.83(10)
C26 P2 C21 101.97(10)
C18 P2 Ru1 97.49(7)
C26 P2 Ru1 120.41(7)
C21 P2 Ru1 122.92(7)
C31 Ru1 C3 97.40(9)
C31 Ru1 C20 90.61(9)
C3 Ru1 C20 171.90(8)
C31 Ru1 C4 135.39(9)
C3 Ru1 C4 38.02(8)
C20 Ru1 C4 134.00(8)
C31 Ru1 C16 128.08(9)
C3 Ru1 C16 134.46(8)
C20 Ru1 C16 37.49(8)
C4 Ru1 C16 96.53(8)
C31 Ru1 P2 94.18(6)
C3 Ru1 P2 95.25(7)
C20 Ru1 P2 82.85(7)
C4 Ru1 P2 92.23(6)
C16 Ru1 P2 80.80(6)
C31 Ru1 P1 94.28(7)
C3 Ru1 P1 82.71(6)
C20 Ru1 P1 98.02(7)
C4 Ru1 P1 81.05(6)
C16 Ru1 P1 94.70(6)
P2 Ru1 P1 171.489(19)

loop_
_geom_bond_atom_site_label_1
_geom_bond_atom_site_label_2
_geom_bond_distance
C1 C2 1.538(3)
C1 C5 1.546(3)
C1 P1 1.854(2)
C2 C3 1.526(3)
C3 C4 1.435(3)
C3 Ru1 2.196(2)
C4 C5 1.524(3)
C4 Ru1 2.208(2)
C6 C7 1.528(3)
C6 C10 1.541(3)
C6 P1 1.855(2)
C7 C8 1.547(3)
C8 C9 1.530(4)
C9 C10 1.527(3)
C11 C15 1.538(3)
C11 C12 1.555(3)
C11 P1 1.856(2)
C12 C13 1.542(3)
C13 C14 1.517(4)
C14 C15 1.527(3)
C16 C20 1.424(3)
C16 C17 1.529(3)
C16 Ru1 2.224(2)
C17 C18 1.549(3)
C18 C19 1.544(3)
C18 P2 1.847(2)
C19 C20 1.518(3)
C20 Ru1 2.207(2)
C21 C22 1.539(3)
C21 C25 1.561(3)
C21 P2 1.854(2)
C22 C23 1.533(3)
C23 C24 1.517(3)
C24 C25 1.541(3)
C26 C27 1.541(3)
C26 C30 1.543(3)
C26 P2 1.850(2)
C27 C28 1.539(3)
C28 C29 1.522(3)
C29 C30 1.531(3)
C31 O1 1.145(3)
C31 Ru1 1.905(2)
P1 Ru1 2.3392(10)
P2 Ru1 2.3268(10)
